data_2210810
loop_
_publ_author_name
'Mironova, Ekaterina V.'
'Gubaidullin, Aidar T.'
'Litvinov, Igor A.'
'Buzykin, Boris I.'
'Nabiullin, Vazyikh N.'

_publ_section_title
;
 1-Benzyl-3-(benzylsulfanyl)-1<i>H</i>-1,2,4-triazole
;
_journal_coeditor_code WN2039
_journal_issue 10
_journal_name_full 'Acta Crystallographica Section E'
_journal_page_first o4460
_journal_page_last o4461
_journal_paper_doi 10.1107/S1600536806024482
_journal_volume 62
_journal_year 2006
_chemical_formula_iupac 'C16 H15 N3 S'
_chemical_formula_moiety 'C16 H15 N3 S'
_chemical_formula_sum 'C16 H15 N3 S'
_chemical_formula_weight 281.37
_chemical_name_systematic
;
1-benzyl-3-(benzylsulfanyl)-1H-1,2,4-triazole
;
_space_group_IT_number 14
_symmetry_cell_setting monoclinic
_symmetry_space_group_name_Hall '-P 2ybc'
_symmetry_space_group_name_H-M 'P 1 21/c 1'
_atom_sites_solution_hydrogens geom
_atom_sites_solution_primary direct
_atom_sites_solution_secondary difmap
_audit_creation_method SHELXL-97
_cell_angle_alpha 90.00
_cell_angle_beta 99.120(10)
_cell_angle_gamma 90.00
_cell_formula_units_Z 4
_cell_length_a 5.9390(8)
_cell_length_b 25.276(5)
_cell_length_c 9.567(2)
_cell_measurement_reflns_used 25
_cell_measurement_temperature 293(2)
_cell_measurement_theta_max 23.6
_cell_measurement_theta_min 19.3
_cell_volume 1418.0(5)
_computing_cell_refinement 'CAD-4 Software'
_computing_data_collection 'CAD-4 Software (Enraf--Nonius, 1989)'
_computing_data_reduction 'MolEN (Fair, 1990)'
_computing_molecular_graphics 'ORTEPIII (Burnett & Johnson, 1996)'
_computing_publication_material
;
SHELXL97, PLATON (Spek, 2003) and WinGX (Farrugia, 1999)
;
_computing_structure_refinement 'SHELXL97 (Sheldrick, 1997)'
_computing_structure_solution 'SIR92 (Altomare <i>et al.</i>,  1993)'
_diffrn_ambient_temperature 293(2)
_diffrn_measured_fraction_theta_full 1.000
_diffrn_measured_fraction_theta_max 1.000
_diffrn_measurement_device_type 'Enraf--Nonius CAD-4'
_diffrn_measurement_method ' profile data from \w/2\q'
_diffrn_radiation_monochromator graphite
_diffrn_radiation_source 'fine-focus sealed tube'
_diffrn_radiation_type CuK\a
_diffrn_radiation_wavelength 1.54184
_diffrn_reflns_av_R_equivalents 0.0321
_diffrn_reflns_av_sigmaI/netI 0.0314
_diffrn_reflns_limit_h_max 7
_diffrn_reflns_limit_h_min 0
_diffrn_reflns_limit_k_max 31
_diffrn_reflns_limit_k_min 0
_diffrn_reflns_limit_l_max 11
_diffrn_reflns_limit_l_min -11
_diffrn_reflns_number 3166
_diffrn_reflns_theta_full 74.18
_diffrn_reflns_theta_max 74.18
_diffrn_reflns_theta_min 3.50
_diffrn_standards_decay_% 0
_diffrn_standards_interval_count 200
_diffrn_standards_number 3
_exptl_absorpt_coefficient_mu 1.957
_exptl_absorpt_correction_T_max 0.9922
_exptl_absorpt_correction_T_min 0.7803
_exptl_absorpt_correction_type psi-scan
_exptl_absorpt_process_details '(CAD-4 Software; Enraf--Nonius, 1989)'
_exptl_crystal_colour colourless
_exptl_crystal_density_diffrn 1.318
_exptl_crystal_density_method 'not measured'
_exptl_crystal_description prism
_exptl_crystal_F_000 592
_exptl_crystal_size_max 0.20
_exptl_crystal_size_mid 0.10
_exptl_crystal_size_min 0.07
_refine_diff_density_max 0.274
_refine_diff_density_min -0.278
_refine_ls_extinction_coef 0.0046(6)
_refine_ls_extinction_expression Fc^*^=kFc[1+0.001xFc^2^\l^3^/sin(2\q)]^-1/4^
_refine_ls_extinction_method SHELXL97
_refine_ls_goodness_of_fit_ref 1.016
_refine_ls_hydrogen_treatment refall
_refine_ls_matrix_type full
_refine_ls_number_parameters 242
_refine_ls_number_reflns 2890
_refine_ls_number_restraints 0
_refine_ls_restrained_S_all 1.016
_refine_ls_R_factor_all 0.0642
_refine_ls_R_factor_gt 0.0429
_refine_ls_shift/su_max 0.001
_refine_ls_shift/su_mean 0.000
_refine_ls_structure_factor_coef Fsqd
_refine_ls_weighting_details 'calc w=1/[\s^2^(Fo^2^)+(0.0712P)^2^+0.3185P] where P=(Fo^2^+2Fc^2^)/3'
_refine_ls_weighting_scheme calc
_refine_ls_wR_factor_gt 0.1121
_refine_ls_wR_factor_ref 0.1252
_reflns_number_gt 2232
_reflns_number_total 2890
_reflns_threshold_expression I>2\s(I)
_cod_data_source_file wn2039.cif
_cod_data_source_block I
_cod_original_sg_symbol_H-M 'P 21/c'
_cod_database_code 2210810
_cod_database_fobs_code 2210810

loop_
_symmetry_equiv_pos_as_xyz
'x, y, z'
'-x, y+1/2, -z+1/2'
'-x, -y, -z'
'x, -y-1/2, z-1/2'

loop_
_atom_site_aniso_label
_atom_site_aniso_U_11
_atom_site_aniso_U_22
_atom_site_aniso_U_33
_atom_site_aniso_U_12
_atom_site_aniso_U_13
_atom_site_aniso_U_23
S3 0.0736(4) 0.0539(3) 0.0419(3) -0.0158(3) 0.0146(2) -0.0066(2)
N1 0.0473(9) 0.0427(8) 0.0354(8) -0.0030(7) 0.0084(6) 0.0017(6)
N2 0.0551(9) 0.0483(9) 0.0380(8) -0.0064(7) 0.0137(7) -0.0025(7)
N4 0.0545(10) 0.0533(10) 0.0445(9) -0.0060(8) 0.0197(7) -0.0038(7)
C3 0.0490(10) 0.0374(9) 0.0364(9) 0.0008(8) 0.0113(7) 0.0053(7)
C5 0.0558(11) 0.0517(11) 0.0366(9) -0.0021(9) 0.0151(8) -0.0027(8)
C6 0.0515(11) 0.0483(11) 0.0560(12) -0.0028(9) 0.0002(10) 0.0030(10)
C7 0.0439(10) 0.0401(9) 0.0433(9) -0.0009(8) 0.0074(8) -0.0052(7)
C8 0.0478(11) 0.0523(12) 0.0704(14) -0.0037(10) 0.0013(10) 0.0102(10)
C9 0.0654(15) 0.0593(14) 0.0741(16) 0.0038(12) -0.0043(12) 0.0172(12)
C10 0.0846(17) 0.0472(12) 0.0646(14) -0.0043(12) 0.0152(13) 0.0102(11)
C11 0.0696(15) 0.0541(13) 0.0702(15) -0.0182(11) 0.0120(12) -0.0016(11)
C12 0.0510(11) 0.0529(12) 0.0539(12) -0.0070(9) 0.0028(10) -0.0049(9)
C13 0.0488(11) 0.0522(11) 0.0436(11) -0.0069(9) 0.0033(8) 0.0026(9)
C14 0.0436(9) 0.0444(10) 0.0385(9) -0.0091(8) 0.0081(7) -0.0048(7)
C15 0.0485(11) 0.0544(12) 0.0522(11) -0.0047(9) 0.0178(9) -0.0064(9)
C16 0.0654(14) 0.0641(14) 0.0525(12) -0.0163(11) 0.0262(11) -0.0047(10)
C17 0.0775(15) 0.0512(12) 0.0504(12) -0.0129(11) 0.0111(11) 0.0064(10)
C18 0.0650(14) 0.0495(12) 0.0635(14) 0.0036(10) 0.0127(11) 0.0035(10)
C19 0.0514(11) 0.0545(12) 0.0510(11) -0.0008(9) 0.0171(9) -0.0021(9)

loop_
_atom_site_type_symbol
_atom_site_label
_atom_site_fract_x
_atom_site_fract_y
_atom_site_fract_z
_atom_site_U_iso_or_equiv
_atom_site_thermal_displace_type
_atom_site_occupancy
S S3 0.19203(10) 0.13906(2) 0.46808(5) 0.0559(2) Uani 1.000
N N1 0.5290(3) 0.23268(6) 0.72858(15) 0.0416(5) Uani 1.000
N N2 0.4976(3) 0.20580(7) 0.60302(16) 0.0464(5) Uani 1.000
N N4 0.2147(3) 0.18813(7) 0.72853(18) 0.0495(6) Uani 1.000
C C3 0.3061(3) 0.17980(7) 0.60977(18) 0.0404(5) Uani 1.000
C C5 0.3618(4) 0.22139(8) 0.7995(2) 0.0472(6) Uani 1.000
C C6 -0.0676(4) 0.11566(9) 0.5238(3) 0.0528(7) Uani 1.000
C C7 -0.0506(3) 0.06674(7) 0.6147(2) 0.0424(5) Uani 1.000
C C8 0.1445(4) 0.05228(9) 0.7052(3) 0.0577(7) Uani 1.000
C C9 0.1474(5) 0.00793(10) 0.7894(3) 0.0679(9) Uani 1.000
C C10 -0.0431(5) -0.02321(10) 0.7834(3) 0.0651(8) Uani 1.000
C C11 -0.2389(5) -0.00935(10) 0.6945(3) 0.0645(8) Uani 1.000
C C12 -0.2434(4) 0.03517(9) 0.6110(2) 0.0532(7) Uani 1.000
C C13 0.7222(4) 0.26911(9) 0.7645(2) 0.0486(6) Uani 1.000
C C14 0.7120(3) 0.31311(7) 0.65751(19) 0.0420(5) Uani 1.000
C C15 0.8754(4) 0.31663(9) 0.5690(2) 0.0506(7) Uani 1.000
C C16 0.8626(4) 0.35618(9) 0.4677(2) 0.0588(8) Uani 1.000
C C17 0.6874(4) 0.39188(9) 0.4534(2) 0.0596(8) Uani 1.000
C C18 0.5233(4) 0.38892(9) 0.5411(3) 0.0591(8) Uani 1.000
C C19 0.5365(4) 0.34981(8) 0.6425(2) 0.0513(7) Uani 1.000
H H5 0.354(4) 0.2367(9) 0.885(3) 0.061(7) Uiso 1.000
H H8 0.282(5) 0.0745(11) 0.712(3) 0.076(8) Uiso 1.000
H H9 0.283(5) -0.0030(11) 0.852(3) 0.081(8) Uiso 1.000
H H10 -0.038(5) -0.0526(11) 0.838(3) 0.078(8) Uiso 1.000
H H11 -0.369(5) -0.0309(12) 0.688(3) 0.089(9) Uiso 1.000
H H12 -0.378(4) 0.0460(9) 0.547(3) 0.067(7) Uiso 1.000
H H15 1.004(4) 0.2896(10) 0.580(3) 0.067(7) Uiso 1.000
H H16 0.980(5) 0.3562(11) 0.412(3) 0.087(9) Uiso 1.000
H H17 0.671(5) 0.4194(11) 0.387(3) 0.075(8) Uiso 1.000
H H18 0.397(4) 0.4157(10) 0.529(3) 0.070(7) Uiso 1.000
H H19 0.428(4) 0.3469(10) 0.705(3) 0.066(7) Uiso 1.000
H H61 -0.164(4) 0.1076(10) 0.435(3) 0.063(7) Uiso 1.000
H H62 -0.126(4) 0.1451(9) 0.574(3) 0.058(7) Uiso 1.000
H H131 0.713(4) 0.2830(10) 0.859(3) 0.066(7) Uiso 1.000
H H132 0.861(4) 0.2482(9) 0.771(2) 0.059(7) Uiso 1.000

loop_
_atom_type_symbol
_atom_type_description
_atom_type_scat_dispersion_real
_atom_type_scat_dispersion_imag
_atom_type_scat_source
C C 0.0181 0.0091 'International Tables Vol C Tables 4.2.6.8 and 6.1.1.4'
H H 0.0000 0.0000 'International Tables Vol C Tables 4.2.6.8 and 6.1.1.4'
N N 0.0311 0.0180 'International Tables Vol C Tables 4.2.6.8 and 6.1.1.4'
S S 0.3331 0.5567 'International Tables Vol C Tables 4.2.6.8 and 6.1.1.4'

loop_
_geom_angle_atom_site_label_1
_geom_angle_atom_site_label_2
_geom_angle_atom_site_label_3
_geom_angle
_geom_angle_publ_flag
C3 S3 C6 102.00(10) yes
N2 N1 C5 109.6(2) yes
N2 N1 C13 120.7(2) yes
C5 N1 C13 129.7(2) yes
N1 N2 C3 101.7(2) yes
C3 N4 C5 102.2(2) yes
S3 C3 N2 119.00(10) yes
S3 C3 N4 125.80(10) yes
N2 C3 N4 115.2(2) yes
N1 C5 N4 111.3(2) yes
S3 C6 C7 117.2(2) yes
C6 C7 C8 123.5(2) no
C6 C7 C12 118.5(2) no
C8 C7 C12 117.99(18) no
C7 C8 C9 120.9(2) no
C8 C9 C10 120.5(3) no
C9 C10 C11 119.4(2) no
C10 C11 C12 120.3(3) no
C7 C12 C11 120.9(2) no
N1 C13 C14 111.0(2) yes
C13 C14 C15 120.34(18) no
C13 C14 C19 120.88(18) no
C15 C14 C19 118.75(18) no
C14 C15 C16 120.4(2) no
C15 C16 C17 120.2(2) no
C16 C17 C18 120.1(2) no
C17 C18 C19 119.9(2) no
C14 C19 C18 120.7(2) no
N1 C5 H5 121.2(15) no
N4 C5 H5 127.4(15) no
S3 C6 H61 102.9(15) no
S3 C6 H62 106.3(14) no
C7 C6 H61 108.1(15) no
C7 C6 H62 109.7(16) no
H61 C6 H62 113(2) no
C7 C8 H8 119.7(17) no
C9 C8 H8 119.4(17) no
C8 C9 H9 121.8(17) no
C10 C9 H9 117.6(17) no
C9 C10 H10 119.6(19) no
C11 C10 H10 120.9(19) no
C10 C11 H11 120.0(18) no
C12 C11 H11 119.7(18) no
C7 C12 H12 116.6(14) no
C11 C12 H12 122.5(14) no
N1 C13 H131 106.6(14) no
N1 C13 H132 107.3(14) no
C14 C13 H131 111.1(15) no
C14 C13 H132 112.8(13) no
H131 C13 H132 107.8(19) no
C14 C15 H15 118.7(15) no
C16 C15 H15 120.9(15) no
C15 C16 H16 115.6(17) no
C17 C16 H16 124.2(17) no
C16 C17 H17 123.6(18) no
C18 C17 H17 116.3(18) no
C17 C18 H18 118.6(15) no
C19 C18 H18 121.5(15) no
C14 C19 H19 117.2(16) no
C18 C19 H19 122.0(16) no

loop_
_geom_bond_atom_site_label_1
_geom_bond_atom_site_label_2
_geom_bond_distance
_geom_bond_publ_flag
S3 C3 1.7509(18) yes
S3 C6 1.809(3) yes
N1 N2 1.367(2) yes
N1 C5 1.320(3) yes
N1 C13 1.469(3) yes
N2 C3 1.324(3) yes
N4 C3 1.351(2) yes
N4 C5 1.320(3) yes
C6 C7 1.506(3) no
C7 C8 1.381(3) no
C7 C12 1.391(3) no
C8 C9 1.379(4) no
C9 C10 1.372(4) no
C10 C11 1.373(4) no
C11 C12 1.378(3) no
C13 C14 1.506(3) no
C14 C15 1.388(3) no
C14 C19 1.386(3) no
C15 C16 1.386(3) no
C16 C17 1.368(3) no
C17 C18 1.385(3) no
C18 C19 1.379(3) no
C5 H5 0.91(3) no
C6 H61 0.97(3) no
C6 H62 0.98(2) no
C8 H8 0.98(3) no
C9 H9 0.96(3) no
C10 H10 0.91(3) no
C11 H11 0.94(3) no
C12 H12 0.97(3) no
C13 H131 0.98(3) no
C13 H132 0.97(2) no
C15 H15 1.02(2) no
C16 H16 0.94(3) no
C17 H17 0.94(3) no
C18 H18 1.00(2) no
C19 H19 0.95(3) no

loop_
_geom_hbond_atom_site_label_D
_geom_hbond_atom_site_label_H
_geom_hbond_atom_site_label_A
_geom_hbond_site_symmetry_A
_geom_hbond_distance_DH
_geom_hbond_distance_HA
_geom_hbond_distance_DA
_geom_hbond_angle_DHA
_geom_hbond_publ_flag
C5 H5 N2 4_566 0.91(3) 2.57(3) 3.424(3) 155(2) yes
C8 H8 S3 . 0.98(3) 2.83(3) 3.200(3) 103(2) yes
C6 H62 N4 . 0.98(2) 2.55(3) 2.994(3) 107(2) yes

loop_
_geom_torsion_atom_site_label_1
_geom_torsion_atom_site_label_2
_geom_torsion_atom_site_label_3
_geom_torsion_atom_site_label_4
_geom_torsion
_geom_torsion_publ_flag
C6 S3 C3 N2 -177.61(16) no
C6 S3 C3 N4 1.66(19) no
C3 S3 C6 C7 -87.29(19) no
N2 N1 C5 N4 -0.4(2) no
C13 N1 C5 N4 177.26(19) no
N2 N1 C13 C14 60.3(2) no
C5 N1 C13 C14 -117.2(2) no
C5 N1 N2 C3 0.2(2) no
C13 N1 N2 C3 -177.74(17) no
N1 N2 C3 S3 179.45(13) no
N1 N2 C3 N4 0.1(2) no
C5 N4 C3 S3 -179.62(15) no
C3 N4 C5 N1 0.4(2) no
C5 N4 C3 N2 -0.3(2) no
S3 C6 C7 C12 -153.32(17) no
S3 C6 C7 C8 28.8(3) no
C6 C7 C12 C11 -178.5(2) no
C6 C7 C8 C9 177.8(2) no
C12 C7 C8 C9 -0.1(3) no
C8 C7 C12 C11 -0.4(3) no
C7 C8 C9 C10 0.9(4) no
C8 C9 C10 C11 -1.2(4) no
C9 C10 C11 C12 0.6(4) no
C10 C11 C12 C7 0.2(4) no
N1 C13 C14 C15 -112.8(2) no
N1 C13 C14 C19 65.3(2) no
C13 C14 C19 C18 -177.7(2) no
C15 C14 C19 C18 0.4(3) no
C13 C14 C15 C16 178.12(19) no
C19 C14 C15 C16 0.0(3) no
C14 C15 C16 C17 -0.5(3) no
C15 C16 C17 C18 0.6(3) no
C16 C17 C18 C19 -0.2(4) no
C17 C18 C19 C14 -0.3(3) no

loop_
_cod_related_entry_id
_cod_related_entry_database
_cod_related_entry_code
1 ChemSpider 488057
